data_7229762
loop_
_publ_author_name
'Lee, Jusung'
'Ko, Kwang Min'
'Kim, Sung-Gon'

_publ_section_title
;
 Asymmetric synthesis of 2,3-disubstituted indolines via an
 organocatalytic intramolecular Michael addition
;
_journal_issue 89
_journal_name_full 'RSC Advances'
_journal_page_first 56457
_journal_paper_doi 10.1039/C7RA10775G
_journal_volume 7
_journal_year 2017
_chemical_absolute_configuration ad
_chemical_formula_moiety 'C25 H22 Br N O4 S'
_chemical_formula_sum 'C25 H22 Br N O4 S'
_chemical_formula_weight 512.41
_space_group_IT_number 19
_symmetry_cell_setting orthorhombic
_symmetry_space_group_name_Hall 'P 2ac 2ab'
_symmetry_space_group_name_H-M 'P 21 21 21'
_atom_sites_solution_hydrogens geom
_atom_sites_solution_primary direct
_atom_sites_solution_secondary difmap
_audit_creation_method SHELXTL
_audit_update_record
;
2017-01-16 deposited with the CCDC.
2017-12-11 downloaded from the CCDC.
;
_cell_angle_alpha 90.00
_cell_angle_beta 90.00
_cell_angle_gamma 90.00
_cell_formula_units_Z 4
_cell_length_a 10.3185(9)
_cell_length_b 14.6660(11)
_cell_length_c 14.8630(14)
_cell_measurement_reflns_used 9944
_cell_measurement_temperature 223(2)
_cell_measurement_theta_max 27.38
_cell_measurement_theta_min 2.40
_cell_volume 2249.2(3)
_computing_cell_refinement 'Bruker SAINT'
_computing_data_collection 'Bruker APEX2'
_computing_data_reduction 'Bruker SAINT'
_computing_molecular_graphics 'Bruker SHELXTL'
_computing_publication_material 'Bruker SHELXTL'
_computing_structure_refinement 'Bruker SHELXTL'
_computing_structure_solution 'Bruker SHELXTL'
_diffrn_ambient_temperature 223(2)
_diffrn_measured_fraction_theta_full 1.000
_diffrn_measured_fraction_theta_max 1.000
_diffrn_measurement_device_type 'PHOTON 100 CMOS'
_diffrn_measurement_method '\f and \w scans'
_diffrn_radiation_monochromator graphite
_diffrn_radiation_source 'fine-focus sealed tube'
_diffrn_radiation_type MoK\a
_diffrn_radiation_wavelength 0.71073
_diffrn_reflns_av_R_equivalents 0.0706
_diffrn_reflns_av_sigmaI/netI 0.0305
_diffrn_reflns_limit_h_max 13
_diffrn_reflns_limit_h_min -13
_diffrn_reflns_limit_k_max 19
_diffrn_reflns_limit_k_min -19
_diffrn_reflns_limit_l_max 19
_diffrn_reflns_limit_l_min -19
_diffrn_reflns_number 92751
_diffrn_reflns_theta_full 28.32
_diffrn_reflns_theta_max 28.32
_diffrn_reflns_theta_min 2.40
_exptl_absorpt_coefficient_mu 1.953
_exptl_absorpt_correction_T_max 0.8286
_exptl_absorpt_correction_T_min 0.7079
_exptl_absorpt_correction_type multi-scan
_exptl_absorpt_process_details 'Bruker SADABS'
_exptl_crystal_colour colourless
_exptl_crystal_density_diffrn 1.513
_exptl_crystal_density_method 'not measured'
_exptl_crystal_description Block
_exptl_crystal_F_000 1048
_exptl_crystal_size_max 0.19
_exptl_crystal_size_mid 0.16
_exptl_crystal_size_min 0.10
_refine_diff_density_max 0.489
_refine_diff_density_min -0.393
_refine_diff_density_rms 0.050
_refine_ls_abs_structure_details 'Flack H D (1983), Acta Cryst. A39, 876-881'
_refine_ls_abs_structure_Flack 0.002(5)
_refine_ls_extinction_method none
_refine_ls_goodness_of_fit_ref 1.055
_refine_ls_hydrogen_treatment constr
_refine_ls_matrix_type full
_refine_ls_number_parameters 291
_refine_ls_number_reflns 5584
_refine_ls_number_restraints 0
_refine_ls_restrained_S_all 1.055
_refine_ls_R_factor_all 0.0415
_refine_ls_R_factor_gt 0.0286
_refine_ls_shift/su_max 0.001
_refine_ls_shift/su_mean 0.000
_refine_ls_structure_factor_coef Fsqd
_refine_ls_weighting_details 'calc w=1/[\s^2^(Fo^2^)+(0.0213P)^2^+0.6959P] where P=(Fo^2^+2Fc^2^)/3'
_refine_ls_weighting_scheme calc
_refine_ls_wR_factor_gt 0.0565
_refine_ls_wR_factor_ref 0.0604
_reflns_number_gt 4760
_reflns_number_total 5584
_reflns_threshold_expression >2sigma(I)
_cod_data_source_file c7ra10775g2.cif
_cod_data_source_block SGK0603
_cod_depositor_comments
;
The following automatic conversions were performed:

'_symmetry_cell_setting' value 'Orthorhombic' changed to
'orthorhombic' according to
/home/data/users/saulius/crontab/automatic-downloads/rss-feeds/RSC/lib/dictionaries/cif_core.dic
dictionary named 'cif_core.dic' version 2.4.2 from 2011-04-26.

'_exptl_absorpt_correction_type' value 'Multi-scan' changed to
'multi-scan' according to
/home/data/users/saulius/crontab/automatic-downloads/rss-feeds/RSC/lib/dictionaries/cif_core.dic
dictionary named 'cif_core.dic' version 2.4.2 from 2011-04-26.

Automatic conversion script
Id: cif_fix_values 4973 2017-02-22 13:04:09Z antanas 
;
_cod_original_sg_symbol_H-M P2(1)2(1)2(1)
_cod_database_code 7229762

loop_
_symmetry_equiv_pos_as_xyz
'x, y, z'
'-x+1/2, -y, z+1/2'
'-x, y+1/2, -z+1/2'
'x+1/2, -y+1/2, -z'

loop_
_atom_site_label
_atom_site_type_symbol
_atom_site_fract_x
_atom_site_fract_y
_atom_site_fract_z
_atom_site_U_iso_or_equiv
_atom_site_adp_type
_atom_site_occupancy
_atom_site_symmetry_multiplicity
_atom_site_calc_flag
_atom_site_refinement_flags
N1 N 0.92149(16) 0.89456(11) 0.79243(13) 0.0300(4) Uani 1 1 d .
C1 C 0.8472(2) 0.82597(13) 0.84461(14) 0.0274(4) Uani 1 1 d .
H1 H 0.7651 0.8120 0.8130 0.033 Uiso 1 1 calc R
C2 C 0.93549(17) 0.74062(13) 0.84414(12) 0.0235(4) Uani 1 1 d .
H2 H 0.9071 0.7020 0.7932 0.028 Uiso 1 1 calc R
C3 C 1.06706(17) 0.77981(13) 0.81900(12) 0.0234(4) Uani 1 1 d .
C4 C 1.18737(18) 0.73987(14) 0.82419(13) 0.0261(4) Uani 1 1 d .
H4 H 1.1978 0.6817 0.8498 0.031 Uiso 1 1 calc R
C5 C 1.29273(18) 0.78749(14) 0.79082(15) 0.0287(4) Uani 1 1 d .
C6 C 1.2790(2) 0.87290(15) 0.75227(15) 0.0319(5) Uani 1 1 d .
H6 H 1.3517 0.9029 0.7284 0.038 Uiso 1 1 calc R
C7 C 1.1581(2) 0.91432(14) 0.74875(14) 0.0318(5) Uani 1 1 d .
H7 H 1.1478 0.9729 0.7242 0.038 Uiso 1 1 calc R
C8 C 1.05314(19) 0.86645(13) 0.78265(13) 0.0251(4) Uani 1 1 d .
C9 C 0.8175(2) 0.86203(15) 0.93874(16) 0.0350(5) Uani 1 1 d .
O1 O 0.71525(17) 0.84237(15) 0.97358(14) 0.0576(5) Uani 1 1 d .
C10 C 0.9175(3) 0.91782(18) 0.98553(17) 0.0482(7) Uani 1 1 d .
H10A H 0.9188 0.9787 0.9601 0.072 Uiso 1 1 calc R
H10B H 1.0019 0.8897 0.9778 0.072 Uiso 1 1 calc R
H10C H 0.8970 0.9214 1.0491 0.072 Uiso 1 1 calc R
C11 C 0.93541(19) 0.68052(13) 0.92773(13) 0.0251(4) Uani 1 1 d .
H11A H 1.0163 0.6456 0.9296 0.030 Uiso 1 1 calc R
H11B H 0.9328 0.7194 0.9813 0.030 Uiso 1 1 calc R
C12 C 0.8226(2) 0.61537(14) 0.93057(15) 0.0284(4) Uani 1 1 d .
O2 O 0.73471(16) 0.61990(12) 0.87639(12) 0.0470(5) Uani 1 1 d .
C13 C 0.8260(2) 0.54107(13) 1.00012(14) 0.0277(4) Uani 1 1 d .
C14 C 0.7280(2) 0.47566(16) 0.99862(17) 0.0402(6) Uani 1 1 d .
H14 H 0.6617 0.4792 0.9554 0.048 Uiso 1 1 calc R
C15 C 0.7285(3) 0.40558(18) 1.0609(2) 0.0568(8) Uani 1 1 d .
H15 H 0.6622 0.3616 1.0598 0.068 Uiso 1 1 calc R
C16 C 0.8255(3) 0.39964(16) 1.12461(19) 0.0473(7) Uani 1 1 d .
H16 H 0.8245 0.3521 1.1671 0.057 Uiso 1 1 calc R
C17 C 0.9236(2) 0.46311(16) 1.12609(16) 0.0395(6) Uani 1 1 d .
H17 H 0.9903 0.4586 1.1689 0.047 Uiso 1 1 calc R
C18 C 0.9235(2) 0.53394(14) 1.06387(14) 0.0309(5) Uani 1 1 d .
H18 H 0.9903 0.5775 1.0651 0.037 Uiso 1 1 calc R
Br1 Br 1.46004(2) 0.733902(17) 0.801033(18) 0.04332(7) Uani 1 1 d .
S1 S 0.84468(5) 0.97385(3) 0.73745(4) 0.03201(12) Uani 1 1 d .
O3 O 0.94011(16) 1.03765(10) 0.70744(12) 0.0446(4) Uani 1 1 d .
O4 O 0.74119(16) 1.00214(10) 0.79473(12) 0.0424(4) Uani 1 1 d .
C19 C 0.7756(2) 0.92022(14) 0.64322(15) 0.0302(5) Uani 1 1 d .
C20 C 0.8475(2) 0.90997(16) 0.56465(16) 0.0397(5) Uani 1 1 d .
H20 H 0.9323 0.9331 0.5611 0.048 Uiso 1 1 calc R
C21 C 0.7937(2) 0.86585(19) 0.49245(17) 0.0452(6) Uani 1 1 d .
H21 H 0.8422 0.8599 0.4392 0.054 Uiso 1 1 calc R
C22 C 0.6690(3) 0.82962(16) 0.49592(16) 0.0395(5) Uani 1 1 d .
C23 C 0.5994(2) 0.84051(17) 0.57530(17) 0.0394(5) Uani 1 1 d .
H23 H 0.5152 0.8164 0.5793 0.047 Uiso 1 1 calc R
C24 C 0.6507(2) 0.88582(15) 0.64828(15) 0.0339(5) Uani 1 1 d .
H24 H 0.6015 0.8933 0.7010 0.041 Uiso 1 1 calc R
C25 C 0.6126(3) 0.7816(2) 0.41651(19) 0.0603(8) Uani 1 1 d .
H25A H 0.5325 0.7519 0.4339 0.090 Uiso 1 1 calc R
H25B H 0.6735 0.7363 0.3948 0.090 Uiso 1 1 calc R
H25C H 0.5951 0.8255 0.3692 0.090 Uiso 1 1 calc R

loop_
_atom_site_aniso_label
_atom_site_aniso_U_11
_atom_site_aniso_U_22
_atom_site_aniso_U_33
_atom_site_aniso_U_23
_atom_site_aniso_U_13
_atom_site_aniso_U_12
N1 0.0281(8) 0.0313(9) 0.0308(10) 0.0098(8) 0.0020(8) 0.0013(6)
C1 0.0228(10) 0.0308(10) 0.0286(11) 0.0071(9) -0.0005(9) -0.0021(8)
C2 0.0244(9) 0.0234(9) 0.0226(9) 0.0000(8) 0.0005(7) -0.0029(8)
C3 0.0264(9) 0.0242(10) 0.0197(10) -0.0015(7) 0.0017(7) -0.0038(7)
C4 0.0298(9) 0.0245(9) 0.0241(10) 0.0006(8) 0.0021(7) -0.0002(8)
C5 0.0235(9) 0.0341(11) 0.0284(11) -0.0022(9) 0.0021(8) -0.0014(7)
C6 0.0293(11) 0.0351(12) 0.0312(12) 0.0040(10) 0.0043(9) -0.0097(9)
C7 0.0370(12) 0.0271(10) 0.0312(12) 0.0071(9) 0.0020(10) -0.0058(9)
C8 0.0269(10) 0.0253(9) 0.0232(10) 0.0005(7) -0.0003(8) -0.0010(8)
C9 0.0360(13) 0.0336(12) 0.0356(13) 0.0095(10) 0.0053(10) 0.0125(10)
O1 0.0394(10) 0.0830(14) 0.0504(12) 0.0124(10) 0.0190(9) 0.0102(10)
C10 0.0667(18) 0.0405(14) 0.0374(14) -0.0074(11) 0.0013(13) 0.0038(12)
C11 0.0253(10) 0.0235(10) 0.0265(10) 0.0031(8) 0.0005(8) -0.0012(8)
C12 0.0253(11) 0.0261(10) 0.0339(12) 0.0007(9) 0.0053(9) -0.0003(8)
O2 0.0344(9) 0.0516(11) 0.0550(11) 0.0174(9) -0.0135(8) -0.0145(8)
C13 0.0266(10) 0.0242(10) 0.0323(12) 0.0007(8) 0.0078(9) 0.0022(8)
C14 0.0345(12) 0.0342(13) 0.0519(16) 0.0074(11) -0.0009(11) -0.0069(10)
C15 0.0530(17) 0.0347(14) 0.083(2) 0.0174(14) 0.0020(16) -0.0147(12)
C16 0.0543(17) 0.0323(12) 0.0553(17) 0.0155(11) 0.0070(14) 0.0012(11)
C17 0.0453(14) 0.0365(12) 0.0366(13) 0.0058(10) 0.0037(11) 0.0082(10)
C18 0.0327(11) 0.0268(10) 0.0332(12) 0.0026(9) 0.0064(9) -0.0008(8)
Br1 0.02639(10) 0.04825(13) 0.05531(15) 0.00570(12) 0.00929(11) 0.00252(10)
S1 0.0353(3) 0.0253(2) 0.0355(3) 0.0063(2) -0.0011(2) 0.0044(2)
O3 0.0467(9) 0.0272(7) 0.0598(11) 0.0156(8) -0.0064(9) -0.0042(7)
O4 0.0445(9) 0.0407(9) 0.0421(9) -0.0052(8) 0.0009(9) 0.0150(7)
C19 0.0317(11) 0.0301(11) 0.0288(12) 0.0087(9) 0.0021(9) 0.0049(9)
C20 0.0349(13) 0.0482(14) 0.0359(13) 0.0077(11) 0.0086(11) -0.0025(11)
C21 0.0463(15) 0.0562(16) 0.0331(14) 0.0001(12) 0.0124(11) 0.0050(12)
C22 0.0456(13) 0.0394(12) 0.0334(13) 0.0015(10) 0.0000(11) 0.0083(11)
C23 0.0331(12) 0.0468(14) 0.0383(14) 0.0048(11) 0.0024(10) -0.0003(10)
C24 0.0316(12) 0.0411(12) 0.0289(12) 0.0052(10) 0.0062(10) 0.0012(10)
C25 0.0634(18) 0.071(2) 0.0463(16) -0.0155(15) -0.0027(14) 0.0012(16)

loop_
_atom_type_symbol
_atom_type_description
_atom_type_scat_dispersion_real
_atom_type_scat_dispersion_imag
_atom_type_scat_source
C C 0.0033 0.0016 'International Tables Vol C Tables 4.2.6.8 and 6.1.1.4'
H H 0.0000 0.0000 'International Tables Vol C Tables 4.2.6.8 and 6.1.1.4'
N N 0.0061 0.0033 'International Tables Vol C Tables 4.2.6.8 and 6.1.1.4'
O O 0.0106 0.0060 'International Tables Vol C Tables 4.2.6.8 and 6.1.1.4'
S S 0.1246 0.1234 'International Tables Vol C Tables 4.2.6.8 and 6.1.1.4'
Br Br -0.2901 2.4595 'International Tables Vol C Tables 4.2.6.8 and 6.1.1.4'

loop_
_geom_angle_atom_site_label_1
_geom_angle_atom_site_label_2
_geom_angle_atom_site_label_3
_geom_angle
C8 N1 C1 110.45(15)
C8 N1 S1 128.23(14)
C1 N1 S1 119.69(13)
N1 C1 C9 110.36(18)
N1 C1 C2 103.98(15)
C9 C1 C2 113.72(16)
N1 C1 H1 109.5
C9 C1 H1 109.5
C2 C1 H1 109.5
C3 C2 C11 114.80(15)
C3 C2 C1 102.76(15)
C11 C2 C1 117.64(16)
C3 C2 H2 107.0
C11 C2 H2 107.0
C1 C2 H2 107.0
C4 C3 C8 120.35(17)
C4 C3 C2 129.15(17)
C8 C3 C2 110.43(16)
C3 C4 C5 118.31(18)
C3 C4 H4 120.8
C5 C4 H4 120.8
C4 C5 C6 121.61(18)
C4 C5 Br1 118.40(15)
C6 C5 Br1 119.98(15)
C5 C6 C7 120.24(19)
C5 C6 H6 119.9
C7 C6 H6 119.9
C8 C7 C6 117.83(19)
C8 C7 H7 121.1
C6 C7 H7 121.1
C7 C8 C3 121.63(18)
C7 C8 N1 129.40(18)
C3 C8 N1 108.86(16)
O1 C9 C10 122.4(2)
O1 C9 C1 119.0(2)
C10 C9 C1 118.6(2)
C9 C10 H10A 109.5
C9 C10 H10B 109.5
H10A C10 H10B 109.5
C9 C10 H10C 109.5
H10A C10 H10C 109.5
H10B C10 H10C 109.5
C12 C11 C2 112.97(17)
C12 C11 H11A 109.0
C2 C11 H11A 109.0
C12 C11 H11B 109.0
C2 C11 H11B 109.0
H11A C11 H11B 107.8
O2 C12 C13 120.88(19)
O2 C12 C11 121.57(19)
C13 C12 C11 117.48(18)
C18 C13 C14 119.0(2)
C18 C13 C12 122.82(19)
C14 C13 C12 118.1(2)
C15 C14 C13 119.9(2)
C15 C14 H14 120.1
C13 C14 H14 120.1
C16 C15 C14 120.6(2)
C16 C15 H15 119.7
C14 C15 H15 119.7
C17 C16 C15 120.1(2)
C17 C16 H16 119.9
C15 C16 H16 119.9
C16 C17 C18 119.6(2)
C16 C17 H17 120.2
C18 C17 H17 120.2
C13 C18 C17 120.8(2)
C13 C18 H18 119.6
C17 C18 H18 119.6
O4 S1 O3 120.73(10)
O4 S1 N1 105.82(10)
O3 S1 N1 106.79(9)
O4 S1 C19 107.57(11)
O3 S1 C19 108.89(10)
N1 S1 C19 106.14(10)
C24 C19 C20 120.1(2)
C24 C19 S1 119.80(17)
C20 C19 S1 120.03(18)
C21 C20 C19 119.4(2)
C21 C20 H20 120.3
C19 C20 H20 120.3
C20 C21 C22 121.7(2)
C20 C21 H21 119.2
C22 C21 H21 119.2
C23 C22 C21 117.7(2)
C23 C22 C25 121.6(2)
C21 C22 C25 120.7(2)
C24 C23 C22 121.7(2)
C24 C23 H23 119.2
C22 C23 H23 119.2
C23 C24 C19 119.4(2)
C23 C24 H24 120.3
C19 C24 H24 120.3
C22 C25 H25A 109.5
C22 C25 H25B 109.5
H25A C25 H25B 109.5
C22 C25 H25C 109.5
H25A C25 H25C 109.5
H25B C25 H25C 109.5

loop_
_geom_bond_atom_site_label_1
_geom_bond_atom_site_label_2
_geom_bond_distance
N1 C8 1.427(3)
N1 C1 1.484(2)
N1 S1 1.6273(17)
C1 C9 1.527(3)
C1 C2 1.548(3)
C1 H1 0.9900
C2 C3 1.521(2)
C2 C11 1.523(3)
C2 H2 0.9900
C3 C4 1.375(3)
C3 C8 1.388(3)
C4 C5 1.384(3)
C4 H4 0.9400
C5 C6 1.385(3)
C5 Br1 1.9029(19)
C6 C7 1.388(3)
C6 H6 0.9400
C7 C8 1.385(3)
C7 H7 0.9400
C9 O1 1.210(3)
C9 C10 1.489(4)
C10 H10A 0.9700
C10 H10B 0.9700
C10 H10C 0.9700
C11 C12 1.507(3)
C11 H11A 0.9800
C11 H11B 0.9800
C12 O2 1.215(3)
C12 C13 1.502(3)
C13 C18 1.386(3)
C13 C14 1.394(3)
C14 C15 1.383(4)
C14 H14 0.9400
C15 C16 1.381(4)
C15 H15 0.9400
C16 C17 1.375(4)
C16 H16 0.9400
C17 C18 1.391(3)
C17 H17 0.9400
C18 H18 0.9400
S1 O4 1.4274(17)
S1 O3 1.4297(16)
S1 C19 1.757(2)
C19 C24 1.386(3)
C19 C20 1.392(3)
C20 C21 1.371(4)
C20 H20 0.9400
C21 C22 1.393(4)
C21 H21 0.9400
C22 C23 1.391(3)
C22 C25 1.492(4)
C23 C24 1.378(3)
C23 H23 0.9400
C24 H24 0.9400
C25 H25A 0.9700
C25 H25B 0.9700
C25 H25C 0.9700

loop_
_geom_torsion_atom_site_label_1
_geom_torsion_atom_site_label_2
_geom_torsion_atom_site_label_3
_geom_torsion_atom_site_label_4
_geom_torsion
C8 N1 C1 C9 107.41(19)
S1 N1 C1 C9 -86.0(2)
C8 N1 C1 C2 -14.9(2)
S1 N1 C1 C2 151.72(14)
N1 C1 C2 C3 18.14(19)
C9 C1 C2 C3 -101.93(19)
N1 C1 C2 C11 145.31(17)
C9 C1 C2 C11 25.2(3)
C11 C2 C3 C4 37.8(3)
C1 C2 C3 C4 166.70(19)
C11 C2 C3 C8 -145.44(17)
C1 C2 C3 C8 -16.5(2)
C8 C3 C4 C5 -1.2(3)
C2 C3 C4 C5 175.31(19)
C3 C4 C5 C6 -0.5(3)
C3 C4 C5 Br1 178.23(14)
C4 C5 C6 C7 2.0(3)
Br1 C5 C6 C7 -176.73(17)
C5 C6 C7 C8 -1.7(3)
C6 C7 C8 C3 -0.1(3)
C6 C7 C8 N1 175.7(2)
C4 C3 C8 C7 1.6(3)
C2 C3 C8 C7 -175.57(18)
C4 C3 C8 N1 -175.04(17)
C2 C3 C8 N1 7.8(2)
C1 N1 C8 C7 -171.4(2)
S1 N1 C8 C7 23.4(3)
C1 N1 C8 C3 4.9(2)
S1 N1 C8 C3 -160.31(15)
N1 C1 C9 O1 144.4(2)
C2 C1 C9 O1 -99.2(2)
N1 C1 C9 C10 -37.5(3)
C2 C1 C9 C10 78.9(2)
C3 C2 C11 C12 -157.57(17)
C1 C2 C11 C12 81.3(2)
C2 C11 C12 O2 -8.2(3)
C2 C11 C12 C13 168.61(17)
O2 C12 C13 C18 -179.2(2)
C11 C12 C13 C18 3.9(3)
O2 C12 C13 C14 2.3(3)
C11 C12 C13 C14 -174.6(2)
C18 C13 C14 C15 0.7(4)
C12 C13 C14 C15 179.3(2)
C13 C14 C15 C16 -0.1(4)
C14 C15 C16 C17 -0.7(4)
C15 C16 C17 C18 0.9(4)
C14 C13 C18 C17 -0.5(3)
C12 C13 C18 C17 -179.0(2)
C16 C17 C18 C13 -0.3(3)
C8 N1 S1 O4 -155.60(18)
C1 N1 S1 O4 40.42(19)
C8 N1 S1 O3 -25.8(2)
C1 N1 S1 O3 170.24(16)
C8 N1 S1 C19 90.29(19)
C1 N1 S1 C19 -73.70(18)
O4 S1 C19 C24 -21.0(2)
O3 S1 C19 C24 -153.49(17)
N1 S1 C19 C24 91.87(19)
O4 S1 C19 C20 160.87(18)
O3 S1 C19 C20 28.4(2)
N1 S1 C19 C20 -86.22(19)
C24 C19 C20 C21 0.2(4)
S1 C19 C20 C21 178.26(19)
C19 C20 C21 C22 -1.0(4)
C20 C21 C22 C23 0.7(4)
C20 C21 C22 C25 -179.8(3)
C21 C22 C23 C24 0.3(4)
C25 C22 C23 C24 -179.1(2)
C22 C23 C24 C19 -1.1(4)
C20 C19 C24 C23 0.8(3)
S1 C19 C24 C23 -177.28(18)
